data_4512926
loop_
_publ_author_name
'Grifasi, Francesca'
'Chierotti, Michele R.'
'Garino, Claudio'
'Gobetto, Roberto'
'Priola, Emanuele'
'Diana, Eliano'
'Turci, Francesco'

_publ_section_title
;
 Solvent-Free Synthesis of Luminescent Copper(I) Coordination Polymers
 with Thiourea Derivatives
;
_journal_issue 6
_journal_name_full 'Crystal Growth &amp; Design'
_journal_page_first 2929
_journal_paper_doi 10.1021/acs.cgd.5b00352
_journal_volume 15
_journal_year 2015
_chemical_formula_sum 'C3 H4 Cu2 N4 S'
_chemical_formula_weight 255.26
_chemical_name_systematic
; 
 ? 
;
_space_group_IT_number 4
_symmetry_cell_setting monoclinic
_symmetry_space_group_name_Hall 'P 2yb'
_symmetry_space_group_name_H-M 'P 1 21 1'
_atom_sites_solution_hydrogens geom
_atom_sites_solution_primary direct
_atom_sites_solution_secondary difmap
_audit_creation_method SHELXL-97
_cell_angle_alpha 90.00
_cell_angle_beta 93.258(5)
_cell_angle_gamma 90.00
_cell_formula_units_Z 2
_cell_length_a 3.6697(2)
_cell_length_b 12.7871(5)
_cell_length_c 7.1036(3)
_cell_measurement_reflns_used 3481
_cell_measurement_temperature 293(2)
_cell_measurement_theta_max 40.8552
_cell_measurement_theta_min 3.1798
_cell_volume 332.80(3)
_computing_cell_refinement
;
CrysAlisPro, Oxford Diffraction Ltd.,
Version 1.171.36.20 (release 27-06-2012 CrysAlis171 .NET)
(compiled Jul 11 2012,15:38:31)
;
_computing_data_collection
;
CrysAlisPro, Oxford Diffraction Ltd.,
Version 1.171.36.20 (release 27-06-2012 CrysAlis171 .NET)
(compiled Jul 11 2012,15:38:31)
;
_computing_data_reduction
;
CrysAlisPro, Oxford Diffraction Ltd.,
Version 1.171.36.20 (release 27-06-2012 CrysAlis171 .NET)
(compiled Jul 11 2012,15:38:31)
;
_computing_molecular_graphics 'SHELXP-97 (Sheldrick, 1997)'
_computing_structure_refinement 'SHELXL-97 (Sheldrick, 1997)'
_computing_structure_solution 'SHELXS-97 (Sheldrick, 1990)'
_diffrn_ambient_temperature 293(2)
_diffrn_detector_area_resol_mean 10.2890
_diffrn_measured_fraction_theta_full 0.999
_diffrn_measured_fraction_theta_max 0.999
_diffrn_measurement_device_type 'Xcalibur, Ruby, Gemini ultra'
_diffrn_measurement_method '\w scan'
_diffrn_radiation_monochromator graphite
_diffrn_radiation_source 'fine-focus sealed tube'
_diffrn_radiation_type MoK\a
_diffrn_radiation_wavelength 0.71073
_diffrn_reflns_av_R_equivalents 0.0459
_diffrn_reflns_av_sigmaI/netI 0.0500
_diffrn_reflns_limit_h_max 6
_diffrn_reflns_limit_h_min -6
_diffrn_reflns_limit_k_max 23
_diffrn_reflns_limit_k_min -23
_diffrn_reflns_limit_l_max 12
_diffrn_reflns_limit_l_min -12
_diffrn_reflns_number 12671
_diffrn_reflns_theta_full 40.96
_diffrn_reflns_theta_max 40.96
_diffrn_reflns_theta_min 3.19
_diffrn_standards_number 12707
_exptl_absorpt_coefficient_mu 6.615
_exptl_absorpt_correction_T_max 1.00000
_exptl_absorpt_correction_T_min 0.96290
_exptl_absorpt_correction_type multi-scan
_exptl_absorpt_process_details
;
CrysAlisPro, Agilent Technologies,
Version 1.171.36.20 (release 27-06-2012 CrysAlis171 .NET)
(compiled Jul 11 2012,15:38:31)
Empirical absorption correction using spherical harmonics,
 implemented in SCALE3 ABSPACK scaling algorithm.
;
_exptl_crystal_colour colourless
_exptl_crystal_density_diffrn 2.547
_exptl_crystal_density_method 'not measured'
_exptl_crystal_description prism
_exptl_crystal_F_000 248
_exptl_crystal_size_max 0.5
_exptl_crystal_size_mid 0.3
_exptl_crystal_size_min 0.2
_refine_diff_density_max 1.757
_refine_diff_density_min -2.181
_refine_diff_density_rms 0.186
_refine_ls_abs_structure_details 'Flack H D (1983), Acta Cryst. A39, 876-881'
_refine_ls_abs_structure_Flack 0.00(2)
_refine_ls_extinction_coef 0.014(4)
_refine_ls_extinction_expression Fc^*^=kFc[1+0.001xFc^2^\l^3^/sin(2\q)]^-1/4^
_refine_ls_extinction_method SHELXL
_refine_ls_goodness_of_fit_ref 1.027
_refine_ls_hydrogen_treatment mixed
_refine_ls_matrix_type full
_refine_ls_number_parameters 92
_refine_ls_number_reflns 4246
_refine_ls_number_restraints 1
_refine_ls_restrained_S_all 1.027
_refine_ls_R_factor_all 0.0846
_refine_ls_R_factor_gt 0.0580
_refine_ls_shift/su_max 0.000
_refine_ls_shift/su_mean 0.000
_refine_ls_structure_factor_coef Fsqd
_refine_ls_weighting_details 'calc w=1/[\s^2^(Fo^2^)+(0.0622P)^2^+0.7053P] where P=(Fo^2^+2Fc^2^)/3'
_refine_ls_weighting_scheme calc
_refine_ls_wR_factor_gt 0.1345
_refine_ls_wR_factor_ref 0.1527
_reflns_number_gt 3079
_reflns_number_total 4246
_reflns_threshold_expression >2sigma(I)
_cod_data_source_file cg5b00352_si_002.cif
_cod_data_source_block '[(CuCN)2(tu)]n'
_cod_depositor_comments 'Adding full bibliography for 4512926--4512929.cif.'
_cod_original_sg_symbol_H-M P21
_cod_original_formula_sum 'C3 H4 Cu2 N4 S1'
_cod_database_code 4512926

loop_
_symmetry_equiv_pos_as_xyz
'x, y, z'
'-x, y+1/2, -z'

loop_
_atom_site_label
_atom_site_type_symbol
_atom_site_fract_x
_atom_site_fract_y
_atom_site_fract_z
_atom_site_U_iso_or_equiv
_atom_site_adp_type
_atom_site_occupancy
_atom_site_symmetry_multiplicity
_atom_site_calc_flag
_atom_site_refinement_flags
Cu1 Cu 0.9172(2) 0.39919(5) 0.45690(7) 0.03506(17) Uani 1 1 d .
Cu2 Cu -0.0254(3) 0.54205(5) 0.81875(9) 0.0492(2) Uani 1 1 d .
S1 S 0.4779(2) 0.42147(7) 0.68682(12) 0.01786(15) Uani 1 1 d .
C1 C 0.4860(10) 0.3068(3) 0.8212(5) 0.0200(6) Uani 1 1 d .
N1B N 0.3870(12) 0.3111(4) 0.9964(6) 0.0327(8) Uani 1 1 d .
H1B1 H 0.3888 0.2553 1.0641 0.039 Uiso 1 1 calc R
H1B2 H 0.3205 0.3697 1.0432 0.039 Uiso 1 1 calc R
N1A N 0.5874(14) 0.2182(3) 0.7490(7) 0.0341(9) Uani 1 1 d .
H1A1 H 0.5898 0.1621 0.8160 0.041 Uiso 1 1 calc R
H1A2 H 0.6517 0.2159 0.6345 0.041 Uiso 1 1 calc R
C2 C 0.9637(12) 0.2499(3) 0.3868(5) 0.0223(6) Uani 1 1 d .
C3 C -0.0428(12) 0.5180(3) 1.0878(5) 0.0218(6) Uani 1 1 d .
N2 N 0.9933(11) 0.1690(3) 0.3162(5) 0.0288(7) Uani 1 1 d .
N3 N -0.0643(12) 0.4861(3) 1.2396(6) 0.0291(7) Uani 1 1 d .

loop_
_atom_site_aniso_label
_atom_site_aniso_U_11
_atom_site_aniso_U_22
_atom_site_aniso_U_33
_atom_site_aniso_U_23
_atom_site_aniso_U_13
_atom_site_aniso_U_12
Cu1 0.0660(4) 0.0190(2) 0.0210(2) 0.00250(19) 0.0101(2) 0.0012(2)
Cu2 0.1002(7) 0.0237(3) 0.0232(3) 0.0094(2) -0.0020(3) -0.0115(3)
S1 0.0201(3) 0.0146(3) 0.0190(3) 0.0020(2) 0.0019(2) 0.0019(3)
C1 0.0210(15) 0.0194(14) 0.0197(14) 0.0034(11) 0.0028(11) 0.0013(11)
N1B 0.050(2) 0.0287(17) 0.0207(14) 0.0087(13) 0.0145(15) 0.0060(16)
N1A 0.055(3) 0.0178(14) 0.0311(19) 0.0063(12) 0.0181(18) 0.0082(15)
C2 0.0323(18) 0.0156(13) 0.0194(14) -0.0036(11) 0.0042(12) 0.0001(12)
C3 0.0299(17) 0.0203(14) 0.0150(12) 0.0031(11) 0.0002(12) -0.0041(13)
N2 0.039(2) 0.0232(16) 0.0239(16) -0.0009(12) 0.0042(14) 0.0011(14)
N3 0.0380(19) 0.0253(15) 0.0246(15) 0.0011(12) 0.0058(14) -0.0010(14)

loop_
_atom_type_symbol
_atom_type_description
_atom_type_scat_dispersion_real
_atom_type_scat_dispersion_imag
_atom_type_scat_source
C C 0.0033 0.0016 'International Tables Vol C Tables 4.2.6.8 and 6.1.1.4'
H H 0.0000 0.0000 'International Tables Vol C Tables 4.2.6.8 and 6.1.1.4'
N N 0.0061 0.0033 'International Tables Vol C Tables 4.2.6.8 and 6.1.1.4'
S S 0.1246 0.1234 'International Tables Vol C Tables 4.2.6.8 and 6.1.1.4'
Cu Cu 0.3201 1.2651 'International Tables Vol C Tables 4.2.6.8 and 6.1.1.4'

loop_
_geom_angle_atom_site_label_1
_geom_angle_atom_site_label_2
_geom_angle_atom_site_label_3
_geom_angle
_geom_angle_site_symmetry_1
_geom_angle_site_symmetry_3
N3 Cu1 C2 110.53(17) 1_654 .
N3 Cu1 S1 122.90(13) 1_654 .
C2 Cu1 S1 111.07(12) . .
N3 Cu1 S1 112.70(14) 1_654 1_655
C2 Cu1 S1 100.91(13) . 1_655
S1 Cu1 S1 95.73(3) . 1_655
N2 Cu2 C3 129.91(17) 2_656 .
N2 Cu2 S1 113.57(13) 2_656 1_455
C3 Cu2 S1 101.84(12) . 1_455
N2 Cu2 S1 104.96(13) 2_656 .
C3 Cu2 S1 108.81(13) . .
S1 Cu2 S1 90.95(3) 1_455 .
C1 S1 Cu1 106.48(13) . .
C1 S1 Cu2 108.64(13) . 1_655
Cu1 S1 Cu2 79.91(4) . 1_655
C1 S1 Cu1 104.02(13) . 1_455
Cu1 S1 Cu1 95.73(3) . 1_455
Cu2 S1 Cu1 146.96(4) 1_655 1_455
C1 S1 Cu2 106.76(13) . .
Cu1 S1 Cu2 146.72(4) . .
Cu2 S1 Cu2 90.95(3) 1_655 .
Cu1 S1 Cu2 74.77(3) 1_455 .
N1A C1 N1B 120.4(4) . .
N1A C1 S1 120.6(3) . .
N1B C1 S1 119.0(3) . .
N2 C2 Cu1 168.8(4) . .
N3 C3 Cu2 168.4(4) . .
C2 N2 Cu2 175.0(4) . 2_646
C3 N3 Cu1 164.8(4) . 1_456

loop_
_geom_bond_atom_site_label_1
_geom_bond_atom_site_label_2
_geom_bond_distance
_geom_bond_site_symmetry_2
Cu1 N3 1.907(4) 1_654
Cu1 C2 1.982(4) .
Cu1 S1 2.3764(10) .
Cu1 S1 2.5691(11) 1_655
Cu2 N2 1.892(4) 2_656
Cu2 C3 1.940(4) .
Cu2 S1 2.5265(12) 1_455
Cu2 S1 2.6199(13) .
S1 C1 1.749(4) .
S1 Cu2 2.5265(12) 1_655
S1 Cu1 2.5691(11) 1_455
C1 N1A 1.308(5) .
C1 N1B 1.317(5) .
C2 N2 1.158(5) .
C3 N3 1.160(5) .
N2 Cu2 1.892(4) 2_646
N3 Cu1 1.907(4) 1_456
